data_4132592
loop_
_publ_author_name
'Wei, Zhenhong'
'Liao, Wei-Qiang'
'Tang, Yuan-Yuan'
'Li, Peng-Fei'
'Shi, Ping-Ping'
'Cai, Hu'
'Xiong, Ren-Gen'

_publ_section_title
;
 Discovery of an Antiperovskite Ferroelectric in
 [(CH<sub>3</sub>)<sub>3</sub>NH]<sub>3</sub>(MnBr<sub>3</sub>)(MnBr<sub>4</sub>).
;
_journal_issue 26
_journal_name_full 'Journal of the American Chemical Society'
_journal_page_first 8110
_journal_page_last 8113
_journal_paper_doi 10.1021/jacs.8b05037
_journal_volume 140
_journal_year 2018
_chemical_formula_moiety '3(C3 H10 N),Br3 Mn, Br4 Mn'
_chemical_formula_sum 'C9 H30 Br7 Mn2 N3'
_chemical_formula_weight 849.61
_space_group_crystal_system hexagonal
_space_group_IT_number 186
_space_group_name_Hall 'P 6c -2c'
_space_group_name_H-M_alt 'P 63 m c'
_atom_sites_solution_hydrogens difmap
_audit_creation_method SHELXL-2014/7
_cell_angle_alpha 90
_cell_angle_beta 90
_cell_angle_gamma 120
_cell_formula_units_Z 2
_cell_length_a 14.7470(4)
_cell_length_b 14.7470(4)
_cell_length_c 6.6608(3)
_cell_measurement_reflns_used 5153
_cell_measurement_temperature 173(2)
_cell_measurement_theta_max 27.4700
_cell_measurement_theta_min 1.7529
_cell_volume 1254.48(7)
_computing_structure_refinement 'SHELXL-2014/7 (Sheldrick, 2014)'
_diffrn_ambient_temperature 173(2)
_diffrn_measured_fraction_theta_full 0.998
_diffrn_measured_fraction_theta_max 0.900
_diffrn_measurement_device_type 'Rigaku saturn 724'
_diffrn_radiation_type MoK\a
_diffrn_radiation_wavelength 0.71073
_diffrn_reflns_av_R_equivalents 0.0588
_diffrn_reflns_av_unetI/netI 0.0433
_diffrn_reflns_Laue_measured_fraction_full 0.998
_diffrn_reflns_Laue_measured_fraction_max 0.900
_diffrn_reflns_limit_h_max 11
_diffrn_reflns_limit_h_min -21
_diffrn_reflns_limit_k_max 20
_diffrn_reflns_limit_k_min -11
_diffrn_reflns_limit_l_max 7
_diffrn_reflns_limit_l_min -9
_diffrn_reflns_number 6402
_diffrn_reflns_point_group_measured_fraction_full 0.999
_diffrn_reflns_point_group_measured_fraction_max 0.892
_diffrn_reflns_theta_full 25.242
_diffrn_reflns_theta_max 31.420
_diffrn_reflns_theta_min 2.762
_exptl_absorpt_coefficient_mu 12.152
_exptl_absorpt_correction_T_max 0.069
_exptl_absorpt_correction_T_min 0.047
_exptl_absorpt_correction_type multi-scan
_exptl_crystal_colour orange-red
_exptl_crystal_density_diffrn 2.249
_exptl_crystal_description needle
_exptl_crystal_F_000 800
_exptl_crystal_size_max 0.28
_exptl_crystal_size_mid 0.24
_exptl_crystal_size_min 0.22
_refine_diff_density_max 1.005
_refine_diff_density_min -0.762
_refine_diff_density_rms 0.132
_refine_ls_abs_structure_details
;
 Refined as an inversion twin.
;
_refine_ls_abs_structure_Flack 1.01(3)
_refine_ls_extinction_coef 0.0017(3)
_refine_ls_extinction_expression Fc^*^=kFc[1+0.001xFc^2^\l^3^/sin(2\q)]^-1/4^
_refine_ls_extinction_method 'SHELXL-2014/7 (Sheldrick 2014'
_refine_ls_goodness_of_fit_ref 1.043
_refine_ls_hydrogen_treatment constr
_refine_ls_matrix_type full
_refine_ls_number_parameters 45
_refine_ls_number_reflns 1189
_refine_ls_number_restraints 1
_refine_ls_restrained_S_all 1.043
_refine_ls_R_factor_all 0.0394
_refine_ls_R_factor_gt 0.0289
_refine_ls_shift/su_max 0.000
_refine_ls_shift/su_mean 0.000
_refine_ls_structure_factor_coef Fsqd
_refine_ls_weighting_details 'w=1/[\s^2^(Fo^2^)+(0.0170P)^2^+2.6187P] where P=(Fo^2^+2Fc^2^)/3'
_refine_ls_weighting_scheme calc
_refine_ls_wR_factor_gt 0.0585
_refine_ls_wR_factor_ref 0.0604
_reflns_Friedel_coverage 0.839
_reflns_Friedel_fraction_full 1.000
_reflns_Friedel_fraction_max 0.884
_reflns_number_gt 1038
_reflns_number_total 1189
_reflns_threshold_expression 'I > 2\s(I)'
_cod_data_source_file ja8b05037_si_003.cif
_cod_data_source_block P63mc
_cod_depositor_comments
;
The following automatic conversions were performed:

data item '_exptl_absorpt_correction_type' value 'Multi-scan' was
changed to 'multi-scan' in accordance with the
/home/saulius/struct/COD-crude-data/automatic-downloads/DataCite-retrospective/ACS/depositions/lib/dictionaries/cif_core.dic
dictionary named 'cif_core.dic' version 2.4.2 last updated on
2011-04-26.

Automatic conversion script
Id: cif_fix_values 6909 2019-04-08 15:41:33Z antanas 
;
_cod_original_cell_volume 1254.48(9)
_cod_database_code 4132592
_shelx_shelxl_version_number 2014/7
_shelx_space_group_comment
;
The symmetry employed for this shelxl refinement is uniquely defined
by the following loop, which should always be used as a source of
symmetry information in preference to the above space-group names.
They are only intended as comments.
;

loop_
_space_group_symop_operation_xyz
'x, y, z'
'-y, x-y, z'
'-x+y, -x, z'
'-x, -y, z+1/2'
'y, -x+y, z+1/2'
'x-y, x, z+1/2'
'-y, -x, z'
'-x+y, y, z'
'x, x-y, z'
'y, x, z+1/2'
'x-y, -y, z+1/2'
'-x, -x+y, z+1/2'

loop_
_atom_site_label
_atom_site_type_symbol
_atom_site_fract_x
_atom_site_fract_y
_atom_site_fract_z
_atom_site_U_iso_or_equiv
_atom_site_adp_type
_atom_site_occupancy
_atom_site_site_symmetry_order
_atom_site_calc_flag
_atom_site_refinement_flags_posn
_atom_site_refinement_flags_adp
_atom_site_refinement_flags_occupancy
C1 C 0.3478(7) 0.1739(4) 0.6289(13) 0.035(2) Uani 1 2 d S T P
H1A H 0.3628 0.1298 0.5513 0.041 Uiso 1 1 d R U .
H1B H 0.2757 0.1379 0.6658 0.041 Uiso 1 2 d R U P
Mn2 Mn 0.3333 0.6667 0.8485(4) 0.0221(5) Uani 1 6 d S T P
Br2 Br 0.42665(3) 0.85330(7) 0.96224(18) 0.0298(2) Uani 1 2 d S T P
Br1 Br 0.16576(6) 0.08288(3) 0.24886(9) 0.01862(19) Uani 1 2 d S T P
Mn1 Mn 0.0000 0.0000 -0.0010(3) 0.0163(4) Uani 1 6 d S T P
Br3 Br 0.3333 0.6667 0.4676(3) 0.0226(3) Uani 1 6 d S T P
N1 N 0.4156(6) 0.2078(3) 0.8091(11) 0.0261(16) Uani 1 2 d S T P
H1D H 0.4825 0.2413 0.7698 0.031 Uiso 1 2 d R U P
C2 C 0.3995(6) 0.2829(6) 0.9313(10) 0.0377(17) Uani 1 1 d . . .
H2A H 0.4428 0.3022 1.0479 0.045 Uiso 1 1 d R U .
H2B H 0.4171 0.3439 0.8537 0.045 Uiso 1 1 d R U .
H2C H 0.3279 0.2505 0.9710 0.045 Uiso 1 1 d R U .

loop_
_atom_site_aniso_label
_atom_site_aniso_U_11
_atom_site_aniso_U_22
_atom_site_aniso_U_33
_atom_site_aniso_U_23
_atom_site_aniso_U_13
_atom_site_aniso_U_12
C1 0.022(5) 0.040(4) 0.035(6) -0.005(2) -0.009(4) 0.011(2)
Mn2 0.0227(7) 0.0227(7) 0.0208(11) 0.000 0.000 0.0113(4)
Br2 0.0292(3) 0.0239(4) 0.0346(5) -0.0043(5) -0.0021(2) 0.0119(2)
Br1 0.0145(4) 0.0228(3) 0.0158(4) 0.00011(17) 0.0002(3) 0.00723(18)
Mn1 0.0178(5) 0.0178(5) 0.0134(9) 0.000 0.000 0.0089(3)
Br3 0.0234(4) 0.0234(4) 0.0209(6) 0.000 0.000 0.0117(2)
N1 0.018(3) 0.027(3) 0.031(4) 0.0026(14) 0.005(3) 0.0089(17)
C2 0.033(4) 0.039(4) 0.040(4) -0.006(3) 0.004(3) 0.016(3)

loop_
_atom_type_symbol
_atom_type_description
_atom_type_scat_dispersion_real
_atom_type_scat_dispersion_imag
_atom_type_scat_source
C C 0.0033 0.0016 'International Tables Vol C Tables 4.2.6.8 and 6.1.1.4'
H H 0.0000 0.0000 'International Tables Vol C Tables 4.2.6.8 and 6.1.1.4'
N N 0.0061 0.0033 'International Tables Vol C Tables 4.2.6.8 and 6.1.1.4'
Br Br -0.2901 2.4595 'International Tables Vol C Tables 4.2.6.8 and 6.1.1.4'
Mn Mn 0.3368 0.7283 'International Tables Vol C Tables 4.2.6.8 and 6.1.1.4'

loop_
_geom_angle_atom_site_label_1
_geom_angle_atom_site_label_2
_geom_angle_atom_site_label_3
_geom_angle
_geom_angle_site_symmetry_1
_geom_angle_site_symmetry_3
N1 C1 H1A 109.1 . .
N1 C1 H1B 110.9 . .
H1A C1 H1B 109.8 . .
Br2 Mn2 Br2 111.25(5) . 2_665
Br2 Mn2 Br2 111.25(5) . 3_565
Br2 Mn2 Br2 111.25(5) 2_665 3_565
Br2 Mn2 Br3 107.63(6) . .
Br2 Mn2 Br3 107.63(6) 2_665 .
Br2 Mn2 Br3 107.63(6) 3_565 .
Mn1 Br1 Mn1 76.376(19) . 4
Br1 Mn1 Br1 85.82(6) 2 3
Br1 Mn1 Br1 85.82(6) 2 .
Br1 Mn1 Br1 85.82(6) 3 .
Br1 Mn1 Br1 94.206(14) 2 4_554
Br1 Mn1 Br1 94.205(14) 3 4_554
Br1 Mn1 Br1 179.97(8) . 4_554
Br1 Mn1 Br1 179.97(8) 2 5_554
Br1 Mn1 Br1 94.205(14) 3 5_554
Br1 Mn1 Br1 94.207(14) . 5_554
Br1 Mn1 Br1 85.77(6) 4_554 5_554
Br1 Mn1 Br1 94.205(14) 2 6_554
Br1 Mn1 Br1 179.97(8) 3 6_554
Br1 Mn1 Br1 94.205(14) . 6_554
Br1 Mn1 Br1 85.77(6) 4_554 6_554
Br1 Mn1 Br1 85.77(6) 5_554 6_554
C1 N1 C2 111.3(5) . .
C1 N1 C2 111.3(5) . 9
C2 N1 C2 111.2(7) . 9
C1 N1 H1D 108.8 . .
C2 N1 H1D 107.0 . .
C2 N1 H1D 107.0 9 .
N1 C2 H2A 109.6 . .
N1 C2 H2B 109.7 . .
H2A C2 H2B 109.5 . .
N1 C2 H2C 109.2 . .
H2A C2 H2C 109.4 . .
H2B C2 H2C 109.5 . .

loop_
_geom_bond_atom_site_label_1
_geom_bond_atom_site_label_2
_geom_bond_distance
_geom_bond_site_symmetry_2
C1 N1 1.480(10) .
C1 H1A 0.9390 .
C1 H1B 0.9525 .
Mn2 Br2 2.5010(12) .
Mn2 Br2 2.5010(12) 2_665
Mn2 Br2 2.5010(12) 3_565
Mn2 Br3 2.537(3) .
Br1 Mn1 2.6929(16) .
Br1 Mn1 2.6940(16) 4
Mn1 Br1 2.6929(16) 2
Mn1 Br1 2.6929(16) 3
Mn1 Br1 2.6940(15) 4_554
Mn1 Br1 2.6940(15) 5_554
Mn1 Br1 2.6940(15) 6_554
N1 C2 1.486(7) .
N1 C2 1.486(7) 9
N1 H1D 0.8937 .
C2 H2A 0.9543 .
C2 H2B 0.9536 .
C2 H2C 0.9532 .
